data_4001250
loop_
_publ_author_name
'Bando, Yoshimasa'
'Shirahata, Takashi'
'Shibata, Koji'
'Wada, Hiroshi'
'Mori, Takehiko'
'Imakubo, Tatsuro'

_publ_section_title
;
 Organic Field-Effect Transistors Based on Alkyl-Terminated
 Tetrathiapentalene (TTP) Derivatives
;
_journal_issue 16
_journal_name_full 'Chemistry of Materials'
_journal_page_first 5119
_journal_paper_doi 10.1021/cm801404d
_journal_volume 20
_journal_year 2008
_chemical_formula_sum 'C14 H16 S4'
_chemical_formula_weight 312.52
_space_group_IT_number 2
_symmetry_cell_setting triclinic
_symmetry_Int_Tables_number 2
_symmetry_space_group_name_Hall '-P 1'
_symmetry_space_group_name_H-M 'P -1'
_cell_angle_alpha 96.14(3)
_cell_angle_beta 90.00(4)
_cell_angle_gamma 72.13(4)
_cell_formula_units_Z 2
_cell_length_a 10.608(7)
_cell_length_b 13.666(6)
_cell_length_c 5.216(2)
_cell_measurement_reflns_used 25
_cell_measurement_temperature 293.2
_cell_measurement_theta_max 14.8
_cell_measurement_theta_min 12.5
_cell_volume 715.1(7)
_computing_cell_refinement WinAFC
_computing_data_collection WinAFC
_computing_data_reduction 'teXsan Ver. 1.10'
_computing_publication_material 'teXsan Ver. 1.10'
_computing_structure_refinement 'teXsan Ver. 1.10'
_computing_structure_solution SIR92
_diffrn_measured_fraction_theta_full 1.0012
_diffrn_measured_fraction_theta_max 1.0012
_diffrn_measurement_device_type 'Rigaku AFC7R'
_diffrn_measurement_method w-2q
_diffrn_radiation_type 'Mo Ka'
_diffrn_radiation_wavelength 0.7107
_diffrn_reflns_av_R_equivalents 0.023
_diffrn_reflns_limit_h_max 14
_diffrn_reflns_limit_h_min -14
_diffrn_reflns_limit_k_max 19
_diffrn_reflns_limit_k_min -19
_diffrn_reflns_limit_l_max 7
_diffrn_reflns_limit_l_min 0
_diffrn_reflns_number 4592
_diffrn_reflns_theta_full 29.98
_diffrn_reflns_theta_max 29.98
_diffrn_standards_decay_% 0.68
_diffrn_standards_interval_count 150
_diffrn_standards_number 3
_exptl_absorpt_coefficient_mu 0.643
_exptl_absorpt_correction_T_max 0.997
_exptl_absorpt_correction_T_min 0.910
_exptl_absorpt_correction_type psi-scan
_exptl_absorpt_process_details '(North, Phillips & Mathews, 1968)'
_exptl_crystal_colour yellow
_exptl_crystal_density_diffrn 1.451
_exptl_crystal_density_method 'not measured'
_exptl_crystal_description plate
_exptl_crystal_size_max 0.960
_exptl_crystal_size_mid 0.560
_exptl_crystal_size_min 0.010
_refine_diff_density_max 0.43
_refine_diff_density_min -0.30
_refine_ls_extinction_method none
_refine_ls_goodness_of_fit_ref 1.371
_refine_ls_hydrogen_treatment noref
_refine_ls_number_parameters 163
_refine_ls_number_reflns 4168
_refine_ls_R_factor_gt 0.0473
_refine_ls_shift/su_max 0.0009
_refine_ls_structure_factor_coef Fsqd
_refine_ls_weighting_details 'w = 1/[s^2^(Fo^2^) + (0.05000(Max(Fo^2^,0) + 2Fc^2^)/3)^2^]'
_refine_ls_weighting_scheme calc
_refine_ls_wR_factor_ref 0.1336
_reflns_number_gt 2666
_reflns_number_total 4168
_reflns_threshold_expression F^2^>2.0s(F^2^)
_cod_data_source_file cm801404d-file003.cif
_cod_data_source_block Cytidine_(Rigaku_Master_fo
_cod_original_cell_volume 715.2(6)
_cod_original_sg_symbol_H-M 'P -1         '
_cod_original_formula_sum 'C14 H16 S4 '
_cod_database_code 4001250

loop_
_symmetry_equiv_pos_as_xyz
x,y,z
-x,-y,-z

loop_
_atom_site_label
_atom_site_type_symbol
_atom_site_fract_x
_atom_site_fract_y
_atom_site_fract_z
_atom_site_U_iso_or_equiv
_atom_site_adp_type
_atom_site_occupancy
_atom_site_calc_flag
S(1) S 1.60128(6) 0.55720(5) 1.2229(1) 0.0334(2) Uani 1.00 d
S(2) S 1.32419(6) 0.62339(5) 1.4452(1) 0.0345(2) Uani 1.00 d
S(3) S 1.14672(6) 0.44299(5) 1.2766(1) 0.0344(2) Uani 1.00 d
S(4) S 1.07785(7) 0.62385(5) 0.9453(1) 0.0354(2) Uani 1.00 d
C(1) C 1.4382(2) 0.5147(2) 1.5501(5) 0.0294(6) Uani 1.00 d
C(2) C 1.4421(2) 0.6502(2) 1.2462(5) 0.0292(6) Uani 1.00 d
C(3) C 1.4132(3) 0.7343(2) 1.1195(5) 0.0325(6) Uani 1.00 d
C(4) C 1.5080(3) 0.7605(2) 0.9448(6) 0.0412(8) Uani 1.00 d
C(5) C 1.2796(3) 0.8171(2) 1.1322(6) 0.0417(7) Uani 1.00 d
C(6) C 1.4359(4) 0.8705(3) 0.8910(10) 0.079(1) Uani 1.00 d
C(7) C 1.2946(4) 0.8902(3) 0.951(1) 0.087(1) Uani 1.00 d
C(8) C 1.0503(2) 0.5143(2) 1.0499(5) 0.0300(6) Uani 1.00 d
C(9) C 0.9388(2) 0.6505(2) 0.7471(5) 0.0299(6) Uani 1.00 d
C(10) C 0.9010(3) 0.7346(2) 0.6191(5) 0.0331(6) Uani 1.00 d
C(11) C 0.9673(3) 0.8182(2) 0.6317(6) 0.0404(8) Uani 1.00 d
C(12) C 0.7851(3) 0.7595(2) 0.4447(6) 0.0404(8) Uani 1.00 d
C(13) C 0.8946(4) 0.8898(3) 0.4401(8) 0.067(1) Uani 1.00 d
C(14) C 0.7658(4) 0.8708(3) 0.3990(10) 0.077(1) Uani 1.00 d
H(1) H 1.5905 0.7561 1.0264 0.0493 Uiso 1.00 calc
H(2) H 1.5276 0.7142 0.7877 0.0493 Uiso 1.00 calc
H(3) H 1.2109 0.7880 1.0814 0.0512 Uiso 1.00 calc
H(4) H 1.2581 0.8513 1.3045 0.0512 Uiso 1.00 calc
H(5) H 1.4701 0.9177 0.9963 0.0958 Uiso 1.00 calc
H(6) H 1.4507 0.8780 0.7138 0.0958 Uiso 1.00 calc
H(7) H 1.2498 0.8814 0.7949 0.1042 Uiso 1.00 calc
H(8) H 1.2566 0.9606 1.0267 0.1042 Uiso 1.00 calc
H(9) H 0.9569 0.8550 0.8015 0.0498 Uiso 1.00 calc
H(10) H 1.0591 0.7905 0.5870 0.0498 Uiso 1.00 calc
H(11) H 0.8046 0.7150 0.2835 0.0492 Uiso 1.00 calc
H(12) H 0.7080 0.7510 0.5226 0.0492 Uiso 1.00 calc
H(13) H 0.8839 0.9599 0.5051 0.0800 Uiso 1.00 calc
H(14) H 0.9460 0.8740 0.2814 0.0800 Uiso 1.00 calc
H(15) H 0.7357 0.8838 0.2314 0.0901 Uiso 1.00 calc
H(16) H 0.6998 0.9167 0.5228 0.0901 Uiso 1.00 calc

loop_
_atom_site_aniso_label
_atom_site_aniso_U_11
_atom_site_aniso_U_22
_atom_site_aniso_U_33
_atom_site_aniso_U_12
_atom_site_aniso_U_13
_atom_site_aniso_U_23
S(1) 0.0302(3) 0.0325(3) 0.0381(4) -0.0065(3) 0.0004(3) 0.0168(3)
S(2) 0.0291(3) 0.0307(3) 0.0424(4) -0.0030(2) 0.0002(3) 0.0170(3)
S(3) 0.0341(3) 0.0343(3) 0.0386(4) -0.0113(3) -0.0102(3) 0.0177(3)
S(4) 0.0363(3) 0.0322(3) 0.0427(4) -0.0135(3) -0.0106(3) 0.0178(3)
C(1) 0.030(1) 0.027(1) 0.032(1) -0.0068(9) -0.0037(9) 0.0119(9)
C(2) 0.031(1) 0.027(1) 0.030(1) -0.0071(9) -0.0026(9) 0.0094(9)
C(3) 0.036(1) 0.028(1) 0.033(1) -0.008(1) -0.005(1) 0.0110(10)
C(4) 0.044(2) 0.043(2) 0.043(2) -0.017(1) -0.007(1) 0.020(1)
C(5) 0.043(2) 0.031(1) 0.048(2) -0.002(1) -0.004(1) 0.017(1)
C(6) 0.069(3) 0.060(2) 0.118(4) -0.017(2) 0.001(2) 0.059(2)
C(7) 0.081(3) 0.057(2) 0.110(4) 0.012(2) 0.021(2) 0.056(2)
C(8) 0.032(1) 0.027(1) 0.031(1) -0.0070(9) -0.0028(9) 0.0115(10)
C(9) 0.032(1) 0.030(1) 0.029(1) -0.0087(10) -0.0034(9) 0.0105(10)
C(10) 0.035(1) 0.029(1) 0.035(1) -0.007(1) -0.002(1) 0.013(1)
C(11) 0.044(2) 0.033(1) 0.047(2) -0.013(1) -0.007(1) 0.016(1)
C(12) 0.037(1) 0.042(2) 0.045(2) -0.010(1) -0.007(1) 0.023(1)
C(13) 0.081(3) 0.051(2) 0.084(3) -0.030(2) -0.028(2) 0.039(2)
C(14) 0.068(2) 0.053(2) 0.121(4) -0.021(2) -0.041(2) 0.059(2)

loop_
_atom_type_symbol
_atom_type_description
_atom_type_scat_dispersion_real
_atom_type_scat_dispersion_imag
_atom_type_scat_source
C C 0.003 0.002
;International Tables for Crystallography
(1992, Vol. C, Tables 4.2.6.8 and 6.1.1.1)
;
H H 0.000 0.000
;International Tables for Crystallography
(1992, Vol. C, Table 6.1.1.2)
;
S S 0.125 0.123
;International Tables for Crystallography
(1992, Vol. C, Tables 4.2.6.8 and 6.1.1.1)
;

loop_
_geom_angle_atom_site_label_1
_geom_angle_atom_site_label_2
_geom_angle_atom_site_label_3
_geom_angle
_geom_angle_site_symmetry_2
_geom_angle_site_symmetry_3
_geom_angle_publ_flag
C(1) S(1) C(2) 8.03(1) 2_868 1_555 yes
C(1) S(2) C(2) 94.1(1) 1_555 1_555 yes
C(8) S(3) C(9) 93.6(1) 1_555 2_767 yes
C(8) S(4) C(9) 94.1(1) 1_555 1_555 yes
S(1) C(1) S(2) 83.1(1) 2_868 1_555 yes
S(1) C(1) C(1) 118.7(2) 2_868 2_868 yes
S(2) C(1) C(1) 117.9(2) 1_555 2_868 yes
S(1) C(2) S(2) 115.3(1) 1_555 1_555 yes
S(1) C(2) C(3) 122.0(2) 1_555 1_555 yes
S(2) C(2) C(3) 122.7(2) 1_555 1_555 yes
C(2) C(3) C(4) 125.3(2) 1_555 1_555 yes
C(2) C(3) C(5) 124.7(3) 1_555 1_555 yes
C(4) C(3) C(5) 110.0(2) 1_555 1_555 yes
C(3) C(4) C(6) 104.2(3) 1_555 1_555 yes
C(3) C(4) H(1) 111.4 1_555 1_555 no
C(3) C(4) H(2) 111.4 1_555 1_555 no
C(6) C(4) H(1) 111.3 1_555 1_555 no
C(6) C(4) H(2) 111.0 1_555 1_555 no
H(1) C(4) H(2) 107.6 1_555 1_555 no
C(3) C(5) C(7) 104.7(3) 1_555 1_555 yes
C(3) C(5) H(3) 111.0 1_555 1_555 no
C(3) C(5) H(4) 110.8 1_555 1_555 no
C(7) C(5) H(3) 111.3 1_555 1_555 no
C(7) C(5) H(4) 111.1 1_555 1_555 no
H(3) C(5) H(4) 108.0 1_555 1_555 no
C(4) C(6) C(7) 107.4(3) 1_555 1_555 yes
C(4) C(6) H(5) 109.5 1_555 1_555 no
C(4) C(6) H(6) 109.8 1_555 1_555 no
C(7) C(6) H(5) 111.0 1_555 1_555 no
C(7) C(6) H(6) 111.2 1_555 1_555 no
H(5) C(6) H(6) 108.0 1_555 1_555 no
C(5) C(7) C(6) 109.1(3) 1_555 1_555 yes
C(5) C(7) H(7) 110.4 1_555 1_555 no
C(5) C(7) H(8) 110.4 1_555 1_555 no
C(6) C(7) H(7) 109.6 1_555 1_555 no
C(6) C(7) H(8) 109.4 1_555 1_555 no
H(7) C(7) H(8) 107.9 1_555 1_555 no
S(3) C(8) S(4) 123.2(1) 1_555 1_555 yes
S(3) C(8) C(8) 119.3(3) 1_555 2_767 yes
S(4) C(8) C(8) 117.5(2) 1_555 2_767 yes
S(3) C(9) S(4) 37.45(8) 2_767 1_555 yes
S(3) C(9) C(10) 57.84(9) 2_767 1_555 yes
S(4) C(9) C(10) 122.8(2) 1_555 1_555 yes
C(9) C(10) C(11) 125.1(2) 1_555 1_555 yes
C(9) C(10) C(12) 124.7(2) 1_555 1_555 yes
C(11) C(10) C(12) 110.2(2) 1_555 1_555 yes
C(10) C(11) C(13) 104.3(2) 1_555 1_555 yes
C(10) C(11) H(9) 110.8 1_555 1_555 no
C(10) C(11) H(10) 111.6 1_555 1_555 no
C(13) C(11) H(9) 110.0 1_555 1_555 no
C(13) C(11) H(10) 111.3 1_555 1_555 no
H(9) C(11) H(10) 108.7 1_555 1_555 no
C(10) C(12) C(14) 103.9(3) 1_555 1_555 yes
C(10) C(12) H(11) 111.2 1_555 1_555 no
C(10) C(12) H(12) 111.5 1_555 1_555 no
C(14) C(12) H(11) 110.4 1_555 1_555 no
C(14) C(12) H(12) 112.2 1_555 1_555 no
H(11) C(12) H(12) 107.6 1_555 1_555 no
C(11) C(13) C(14) 107.1(3) 1_555 1_555 yes
C(11) C(13) H(13) 109.9 1_555 1_555 no
C(11) C(13) H(14) 109.0 1_555 1_555 no
C(14) C(13) H(13) 112.0 1_555 1_555 no
C(14) C(13) H(14) 110.4 1_555 1_555 no
H(13) C(13) H(14) 108.4 1_555 1_555 no
C(12) C(14) C(13) 107.0(3) 1_555 1_555 yes
C(12) C(14) H(15) 111.6 1_555 1_555 no
C(12) C(14) H(16) 109.3 1_555 1_555 no
C(13) C(14) H(15) 111.4 1_555 1_555 no
C(13) C(14) H(16) 109.6 1_555 1_555 no
H(15) C(14) H(16) 107.9 1_555 1_555 no

loop_
_geom_bond_atom_site_label_1
_geom_bond_atom_site_label_2
_geom_bond_distance
_geom_bond_site_symmetry_2
_geom_bond_publ_flag
S(1) C(1) 1.744(3) 2_868 yes
S(1) C(2) 1.770(3) . yes
S(2) C(1) 1.743(2) . yes
S(2) C(2) 1.771(3) . yes
S(3) C(8) 1.740(2) . yes
S(3) C(9) 1.774(3) 2_767 yes
S(4) C(8) 1.751(3) . yes
S(4) C(9) 1.769(3) . yes
C(1) C(1) 1.337(5) 2_868 yes
C(2) C(3) 1.341(3) . yes
C(3) C(4) 1.503(4) . yes
C(3) C(5) 1.515(4) . yes
C(4) C(6) 1.519(4) . yes
C(4) H(1) 0.962 . no
C(4) H(2) 0.961 . no
C(5) C(7) 1.489(5) . yes
C(5) H(3) 0.957 . no
C(5) H(4) 0.961 . no
C(6) C(7) 1.466(6) . yes
C(6) H(5) 0.958 . no
C(6) H(6) 0.959 . no
C(7) H(7) 0.957 . no
C(7) H(8) 0.962 . no
C(8) C(8) 1.333(5) 2_767 yes
C(9) C(10) 1.345(3) . yes
C(10) C(11) 1.510(4) . yes
C(10) C(12) 1.505(4) . yes
C(11) C(13) 1.516(4) . yes
C(11) H(9) 0.960 . no
C(11) H(10) 0.949 . no
C(12) C(14) 1.517(4) . yes
C(12) H(11) 0.965 . no
C(12) H(12) 0.957 . no
C(13) C(14) 1.478(5) . yes
C(13) H(13) 0.954 . no
C(13) H(14) 0.959 . no
C(14) H(15) 0.947 . no
C(14) H(16) 0.972 . no

loop_
_geom_contact_atom_site_label_1
_geom_contact_atom_site_label_2
_geom_contact_distance
_geom_contact_site_symmetry_2
S(1) S(4) 3.584(2) 2_867
S(2) S(3) 3.575(1) .

loop_
_geom_torsion_atom_site_label_1
_geom_torsion_atom_site_label_2
_geom_torsion_atom_site_label_3
_geom_torsion_atom_site_label_4
_geom_torsion
_geom_torsion_site_symmetry_1
_geom_torsion_site_symmetry_2
_geom_torsion_site_symmetry_3
_geom_torsion_site_symmetry_4
_geom_torsion_publ_flag
S(1) C(1) S(2) C(2) -176.9(2) 1_555 2_868 2_868 2_868 yes
S(1) C(1) C(1) S(1) 180.0 1_555 2_868 1_555 2_868 yes
S(1) C(1) C(1) S(2) 0.2(4) 1_555 2_868 1_555 1_555 yes
S(1) C(2) S(2) C(1) 5.3(2) 1_555 1_555 1_555 1_555 yes
S(1) C(2) C(3) C(4) 0.4(4) 1_555 1_555 1_555 1_555 yes
S(1) C(2) C(3) C(5) -179.6(2) 1_555 1_555 1_555 1_555 yes
S(2) C(1) S(1) C(2) 176.8(2) 1_555 1_555 2_868 2_868 yes
S(2) C(1) C(1) S(2) -180.0 1_555 1_555 2_868 2_868 yes
S(2) C(2) S(1) C(1) -5.2(2) 1_555 1_555 1_555 2_868 yes
S(2) C(2) C(3) C(4) -179.0(2) 1_555 1_555 1_555 1_555 yes
S(2) C(2) C(3) C(5) 1.1(4) 1_555 1_555 1_555 1_555 yes
S(3) C(8) S(4) C(9) -176.7(2) 1_555 1_555 1_555 1_555 yes
S(3) C(8) C(8) S(3) 180.0 1_555 1_555 2_767 2_767 yes
S(3) C(8) C(8) S(4) -0.4(4) 1_555 1_555 2_767 2_767 yes
S(3) C(9) S(4) C(8) 5.2(2) 1_555 2_767 2_767 2_767 yes
S(3) C(9) C(10) C(11) -179.2(2) 1_555 2_767 2_767 2_767 yes
S(3) C(9) C(10) C(12) 0.0(4) 1_555 2_767 2_767 2_767 yes
S(4) C(8) S(3) C(9) -176.9(2) 1_555 1_555 1_555 2_767 yes
S(4) C(8) C(8) S(4) 180.0 1_555 1_555 2_767 2_767 yes
S(4) C(9) S(3) C(8) 5.4(2) 1_555 1_555 2_767 2_767 yes
S(4) C(9) C(10) C(11) -2.0(4) 1_555 1_555 1_555 1_555 yes
S(4) C(9) C(10) C(12) 178.8(2) 1_555 1_555 1_555 1_555 yes
C(1) S(1) C(2) C(3) -175.5(2) 1_555 2_868 2_868 2_868 yes
C(1) S(2) C(2) C(3) -175.4(2) 1_555 1_555 1_555 1_555 yes
C(1) C(1) S(1) C(2) 3.0(3) 1_555 2_868 1_555 1_555 yes
C(1) C(1) S(2) C(2) 3.3(3) 1_555 2_868 2_868 2_868 yes
C(2) C(3) C(4) C(6) -170.0(3) 1_555 1_555 1_555 1_555 yes
C(2) C(3) C(5) C(7) -177.1(3) 1_555 1_555 1_555 1_555 yes
C(3) C(4) C(6) C(7) -19.3(5) 1_555 1_555 1_555 1_555 yes
C(3) C(5) C(7) C(6) -15.4(5) 1_555 1_555 1_555 1_555 yes
C(4) C(3) C(5) C(7) 2.9(4) 1_555 1_555 1_555 1_555 yes
C(4) C(6) C(7) C(5) 22.2(6) 1_555 1_555 1_555 1_555 yes
C(5) C(3) C(4) C(6) 9.9(4) 1_555 1_555 1_555 1_555 yes
C(8) S(3) C(9) C(10) 175.7(2) 1_555 1_555 2_767 2_767 yes
C(8) S(4) C(9) C(10) 175.8(2) 1_555 1_555 1_555 1_555 yes
C(8) C(8) S(3) C(9) -3.5(3) 1_555 2_767 2_767 1_555 yes
C(8) C(8) S(4) C(9) -3.0(3) 1_555 2_767 2_767 2_767 yes
C(9) C(10) C(11) C(13) 175.9(3) 1_555 1_555 1_555 1_555 yes
C(9) C(10) C(12) C(14) 167.6(3) 1_555 1_555 1_555 1_555 yes
C(10) C(11) C(13) C(14) 20.1(4) 1_555 1_555 1_555 1_555 yes
C(10) C(12) C(14) C(13) 24.4(4) 1_555 1_555 1_555 1_555 yes
C(11) C(10) C(12) C(14) -11.8(3) 1_555 1_555 1_555 1_555 yes
C(11) C(13) C(14) C(12) -28.2(5) 1_555 1_555 1_555 1_555 yes
C(12) C(10) C(11) C(13) -4.8(3) 1_555 1_555 1_555 1_555 yes
